data_4511912
loop_
_publ_author_name
'Rajput, Lalit'

_publ_section_title
;
 Stable Crystalline Salts of Haloperidol: A Highly Water-Soluble Mesylate
 Salt
;
_journal_issue 10
_journal_name_full 'Crystal Growth &amp; Design'
_journal_page_first 5196
_journal_paper_doi 10.1021/cg500982u
_journal_volume 14
_journal_year 2014
_chemical_formula_sum 'C27 H29 Cl F N O5 S'
_chemical_formula_weight 534.02
_chemical_name_systematic
;
 ?
;
_space_group_IT_number 2
_symmetry_cell_setting triclinic
_symmetry_space_group_name_Hall '-P 1'
_symmetry_space_group_name_H-M 'P -1'
_atom_sites_solution_hydrogens geom
_atom_sites_solution_primary direct
_atom_sites_solution_secondary difmap
_audit_creation_method SHELXL-97
_cell_angle_alpha 65.453(8)
_cell_angle_beta 81.007(7)
_cell_angle_gamma 89.606(6)
_cell_formula_units_Z 4
_cell_length_a 9.128(2)
_cell_length_b 16.485(4)
_cell_length_c 19.142(4)
_cell_measurement_reflns_used 13487
_cell_measurement_temperature 150
_cell_measurement_theta_max 28.0
_cell_measurement_theta_min 3.0
_cell_volume 2582.4(10)
_computing_structure_refinement 'SHELXL-97 (Sheldrick, 2008)'
_diffrn_ambient_temperature 150
_diffrn_measured_fraction_theta_full 0.992
_diffrn_measured_fraction_theta_max 0.992
_diffrn_measurement_device_type Rigaku
_diffrn_measurement_method 'profile data from \w-scans'
_diffrn_radiation_monochromator graphite
_diffrn_radiation_source 'fine-focus sealed tube'
_diffrn_radiation_type MoK\a
_diffrn_radiation_wavelength 0.71073
_diffrn_reflns_av_R_equivalents 0.1778
_diffrn_reflns_av_sigmaI/netI 0.2584
_diffrn_reflns_limit_h_max 11
_diffrn_reflns_limit_h_min -11
_diffrn_reflns_limit_k_max 21
_diffrn_reflns_limit_k_min -21
_diffrn_reflns_limit_l_max 24
_diffrn_reflns_limit_l_min -24
_diffrn_reflns_number 25990
_diffrn_reflns_theta_full 27.48
_diffrn_reflns_theta_max 27.48
_diffrn_reflns_theta_min 2.99
_exptl_absorpt_coefficient_mu 0.274
_exptl_absorpt_correction_T_max 1.000
_exptl_absorpt_correction_T_min 0.547
_exptl_absorpt_correction_type multi-scan
_exptl_absorpt_process_details SADABS
_exptl_crystal_colour colorless
_exptl_crystal_density_diffrn 1.373
_exptl_crystal_density_method 'not measured'
_exptl_crystal_description plates
_exptl_crystal_F_000 1120
_exptl_crystal_size_max 0.16
_exptl_crystal_size_mid 0.11
_exptl_crystal_size_min 0.08
_refine_diff_density_max 0.463
_refine_diff_density_min -0.527
_refine_diff_density_rms 0.082
_refine_ls_extinction_method none
_refine_ls_goodness_of_fit_ref 0.950
_refine_ls_hydrogen_treatment mixed
_refine_ls_matrix_type full
_refine_ls_number_parameters 657
_refine_ls_number_reflns 11757
_refine_ls_number_restraints 0
_refine_ls_restrained_S_all 0.950
_refine_ls_R_factor_all 0.2474
_refine_ls_R_factor_gt 0.0957
_refine_ls_shift/su_max 0.054
_refine_ls_shift/su_mean 0.006
_refine_ls_structure_factor_coef Fsqd
_refine_ls_weighting_details 'calc w=1/[\s^2^(Fo^2^)+(0.0684P)^2^+0.0137P] where P=(Fo^2^+2Fc^2^)/3'
_refine_ls_weighting_scheme calc
_refine_ls_wR_factor_gt 0.1696
_refine_ls_wR_factor_ref 0.2259
_reflns_number_gt 4383
_reflns_number_total 11757
_reflns_threshold_expression >2\s(I)
_cod_data_source_file cg500982u_si_002.cif
_cod_data_source_block 8
_cod_depositor_comments
;
The following automatic conversions were performed:

'_exptl_absorpt_correction_type' value 'Multi-scan' changed to
'multi-scan' according to
/home/saulius/struct/COD-crude-data--automatic-downloads/rss-feeds/ACS/lib/dictionaries/cif_core.dic
dictionary named 'cif_core.dic' version 2.4.2 from 2011-04-26.

Automatic conversion script
Id: cif_fix_values 2281 2013-09-26 08:29:07Z andrius 

 Adding full bibliography for 4511904--4511913.cif.
;
_cod_original_cell_volume 2582.6(10)
_cod_original_sg_symbol_H-M P-1
_cod_database_code 4511912

loop_
_symmetry_equiv_pos_as_xyz
'x, y, z'
'-x, -y, -z'

loop_
_atom_site_label
_atom_site_type_symbol
_atom_site_fract_x
_atom_site_fract_y
_atom_site_fract_z
_atom_site_U_iso_or_equiv
_atom_site_adp_type
_atom_site_occupancy
_atom_site_symmetry_multiplicity
_atom_site_calc_flag
_atom_site_refinement_flags
C16 C -0.6075(6) -0.0520(4) 1.2591(3) 0.0301(14) Uani 1 1 d .
H2N H 0.842(5) 0.594(3) 0.036(2) 0.009(14) Uiso 1 1 d .
H1N H -0.260(8) 0.112(5) 1.061(4) 0.08(3) Uiso 1 1 d .
S1 S 0.06915(15) 0.55504(10) 0.14032(8) 0.0270(4) Uani 1 1 d .
S2 S 1.98181(16) 1.07349(10) -0.83528(8) 0.0344(4) Uani 1 1 d .
Cl2 Cl 0.31131(19) 0.52717(13) 0.45859(9) 0.0594(5) Uani 1 1 d .
Cl1 Cl -0.7961(2) -0.21138(14) 1.51454(10) 0.0740(6) Uani 1 1 d .
O4 O 0.4431(4) 0.6593(2) 0.07292(18) 0.0285(9) Uani 1 1 d .
H4 H 0.3679 0.6274 0.0816 0.043 Uiso 1 1 calc R
O7 O -0.0532(4) 0.5139(2) 0.12199(19) 0.0292(9) Uani 1 1 d .
O5 O 0.2136(4) 0.5271(2) 0.11686(19) 0.0302(9) Uani 1 1 d .
O6 O 0.0621(4) 0.6508(2) 0.1122(2) 0.0336(9) Uani 1 1 d .
O2 O -0.6520(4) -0.0152(3) 1.1287(2) 0.0362(10) Uani 1 1 d .
H2 H -0.7317 0.0040 1.1390 0.054 Uiso 1 1 calc R
N2 N 0.7988(5) 0.6197(3) 0.0029(3) 0.0269(12) Uani 1 1 d .
F1 F 0.3350(4) 0.3020(3) 0.49744(19) 0.0658(11) Uani 1 1 d .
O3 O 1.3600(4) 0.6692(3) -0.0921(2) 0.0385(10) Uani 1 1 d .
O1 O 0.1970(4) 0.1833(2) 0.8576(2) 0.0328(9) Uani 1 1 d .
N1 N -0.3131(5) 0.1028(3) 1.0403(3) 0.0275(12) Uani 1 1 d .
O9 O 1.8753(4) 1.1357(2) -0.8734(2) 0.0355(10) Uani 1 1 d .
C42 C 0.5867(5) 0.5301(3) 0.1019(3) 0.0252(13) Uani 1 1 d .
H42A H 0.6523 0.4939 0.1364 0.030 Uiso 1 1 calc R
H42B H 0.4975 0.4932 0.1106 0.030 Uiso 1 1 calc R
C10 C -0.2575(6) 0.1512(4) 0.9547(3) 0.0315(14) Uani 1 1 d .
H10A H -0.2674 0.2147 0.9392 0.038 Uiso 1 1 calc R
H10B H -0.3197 0.1319 0.9270 0.038 Uiso 1 1 calc R
C41 C 0.6626(5) 0.5610(3) 0.0185(3) 0.0263(13) Uani 1 1 d .
H41A H 0.6896 0.5095 0.0082 0.032 Uiso 1 1 calc R
H41B H 0.5946 0.5937 -0.0161 0.032 Uiso 1 1 calc R
O10 O 2.1329(4) 1.1116(3) -0.8604(2) 0.0608(14) Uani 1 1 d .
C44 C 0.6804(5) 0.6727(4) 0.1010(3) 0.0283(13) Uani 1 1 d .
H44A H 0.7487 0.6440 0.1367 0.034 Uiso 1 1 calc R
H44B H 0.6497 0.7257 0.1079 0.034 Uiso 1 1 calc R
C15 C -0.5493(6) -0.0022(4) 1.1724(3) 0.0290(13) Uani 1 1 d .
C40 C 0.8909(5) 0.6451(4) -0.0772(3) 0.0298(14) Uani 1 1 d .
H40A H 0.8729 0.6002 -0.0957 0.036 Uiso 1 1 calc R
H40B H 0.8617 0.7018 -0.1135 0.036 Uiso 1 1 calc R
C37 C 1.3127(6) 0.6955(4) -0.1532(3) 0.0319(14) Uani 1 1 d .
C39 C 1.0543(5) 0.6528(4) -0.0738(3) 0.0302(13) Uani 1 1 d .
H39A H 1.0855 0.5944 -0.0420 0.036 Uiso 1 1 calc R
H39B H 1.0698 0.6923 -0.0493 0.036 Uiso 1 1 calc R
C67 C 1.9360(6) 1.0526(4) -0.7361(3) 0.0329(14) Uani 1 1 d .
C46 C 0.4819(6) 0.5826(4) 0.2071(3) 0.0278(13) Uani 1 1 d .
O8 O 1.9619(5) 0.9892(3) -0.8404(2) 0.0604(13) Uani 1 1 d .
C13 C -0.4065(5) -0.0421(4) 1.1501(3) 0.0316(14) Uani 1 1 d .
H13A H -0.3344 -0.0400 1.1816 0.038 Uiso 1 1 calc R
H13B H -0.4290 -0.1044 1.1622 0.038 Uiso 1 1 calc R
C6 C 0.1638(6) 0.2253(3) 0.7281(3) 0.0285(13) Uani 1 1 d .
C14 C -0.3381(6) 0.0052(3) 1.0656(3) 0.0283(13) Uani 1 1 d .
H14A H -0.2439 -0.0195 1.0568 0.034 Uiso 1 1 calc R
H14B H -0.4028 -0.0052 1.0341 0.034 Uiso 1 1 calc R
F2 F 1.7237(4) 0.8348(3) -0.4306(2) 0.0834(14) Uani 1 1 d .
C45 C 0.7613(6) 0.7006(3) 0.0174(3) 0.0267(13) Uani 1 1 d .
H45A H 0.6986 0.7367 -0.0189 0.032 Uiso 1 1 calc R
H45B H 0.8518 0.7363 0.0089 0.032 Uiso 1 1 calc R
C8 C -0.0567(5) 0.1839(4) 0.8425(3) 0.0292(13) Uani 1 1 d .
H8A H -0.1037 0.1505 0.8197 0.035 Uiso 1 1 calc R
H8B H -0.0963 0.2425 0.8251 0.035 Uiso 1 1 calc R
C49 C 0.3773(7) 0.5484(4) 0.3621(3) 0.0421(16) Uani 1 1 d .
C9 C -0.0982(5) 0.1365(4) 0.9306(3) 0.0291(13) Uani 1 1 d .
H9A H -0.0855 0.0730 0.9476 0.035 Uiso 1 1 calc R
H9B H -0.0337 0.1596 0.9548 0.035 Uiso 1 1 calc R
C11 C -0.4528(6) 0.1423(4) 1.0619(3) 0.0315(14) Uani 1 1 d .
H11A H -0.4319 0.2054 1.0473 0.038 Uiso 1 1 calc R
H11B H -0.5275 0.1368 1.0330 0.038 Uiso 1 1 calc R
C43 C 0.5454(5) 0.6096(4) 0.1213(3) 0.0266(13) Uani 1 1 d .
C21 C -0.6629(6) -0.1405(4) 1.2890(3) 0.0398(15) Uani 1 1 d .
H21 H -0.6632 -0.1675 1.2550 0.048 Uiso 1 1 calc R
C12 C -0.5131(6) 0.0968(4) 1.1476(3) 0.0310(14) Uani 1 1 d .
H12A H -0.6022 0.1245 1.1592 0.037 Uiso 1 1 calc R
H12B H -0.4402 0.1041 1.1768 0.037 Uiso 1 1 calc R
C61 C 0.0392(6) 0.5120(4) 0.2427(3) 0.0289(13) Uani 1 1 d .
C7 C 0.1084(6) 0.1950(3) 0.8126(3) 0.0293(13) Uani 1 1 d .
C38 C 1.1490(5) 0.6887(4) -0.1546(3) 0.0283(13) Uani 1 1 d .
H38A H 1.1312 0.6498 -0.1793 0.034 Uiso 1 1 calc R
H38B H 1.1183 0.7474 -0.1858 0.034 Uiso 1 1 calc R
C66 C -0.0586(6) 0.5497(4) 0.2812(3) 0.0386(15) Uani 1 1 d .
H66 H -0.1083 0.5987 0.2524 0.046 Uiso 1 1 calc R
C47 C 0.3662(6) 0.6282(4) 0.2276(3) 0.0336(14) Uani 1 1 d .
H47 H 0.3243 0.6719 0.1885 0.040 Uiso 1 1 calc R
C36 C 1.4182(6) 0.7326(4) -0.2284(3) 0.0333(14) Uani 1 1 d .
C48 C 0.3119(6) 0.6106(4) 0.3045(3) 0.0401(16) Uani 1 1 d .
H48 H 0.2322 0.6405 0.3168 0.048 Uiso 1 1 calc R
C33 C 1.6227(8) 0.7998(5) -0.3637(4) 0.056(2) Uani 1 1 d .
C35 C 1.5690(6) 0.7247(4) -0.2270(3) 0.0400(16) Uani 1 1 d .
H35 H 1.6014 0.6962 -0.1794 0.048 Uiso 1 1 calc R
C1 C 0.0805(7) 0.2125(4) 0.6785(3) 0.0474(17) Uani 1 1 d .
H1 H -0.0157 0.1863 0.6979 0.057 Uiso 1 1 calc R
C4 C 0.3621(7) 0.2928(4) 0.6194(4) 0.0477(18) Uani 1 1 d .
H4A H 0.4565 0.3214 0.5987 0.057 Uiso 1 1 calc R
C65 C -0.0845(7) 0.5171(5) 0.3608(3) 0.0504(18) Uani 1 1 d .
H65 H -0.1512 0.5431 0.3860 0.061 Uiso 1 1 calc R
C20 C -0.7172(7) -0.1897(4) 1.3668(4) 0.0461(17) Uani 1 1 d .
H20 H -0.7514 -0.2491 1.3850 0.055 Uiso 1 1 calc R
C5 C 0.3053(7) 0.2653(4) 0.6975(3) 0.0426(16) Uani 1 1 d .
H5 H 0.3634 0.2739 0.7300 0.051 Uiso 1 1 calc R
C50 C 0.4915(7) 0.5001(4) 0.3451(3) 0.0498(18) Uani 1 1 d .
H50 H 0.5329 0.4563 0.3844 0.060 Uiso 1 1 calc R
C19 C -0.7200(7) -0.1504(5) 1.4164(3) 0.0458(17) Uani 1 1 d .
C62 C 0.1143(6) 0.4396(4) 0.2848(3) 0.0424(16) Uani 1 1 d .
H62 H 0.1816 0.4145 0.2591 0.051 Uiso 1 1 calc R
C2 C 0.1378(8) 0.2379(5) 0.6008(4) 0.059(2) Uani 1 1 d .
H2A H 0.0824 0.2282 0.5678 0.070 Uiso 1 1 calc R
C63 C 0.0895(7) 0.4043(5) 0.3659(4) 0.0549(19) Uani 1 1 d .
H63 H 0.1382 0.3548 0.3947 0.066 Uiso 1 1 calc R
C17 C -0.6091(7) -0.0154(5) 1.3124(3) 0.0552(19) Uani 1 1 d .
H17 H -0.5731 0.0436 1.2950 0.066 Uiso 1 1 calc R
C31 C 1.3718(7) 0.7758(5) -0.2997(4) 0.061(2) Uani 1 1 d .
H31 H 1.2710 0.7818 -0.3020 0.073 Uiso 1 1 calc R
C34 C 1.6729(7) 0.7584(4) -0.2954(4) 0.0449(17) Uani 1 1 d .
H34 H 1.7740 0.7527 -0.2941 0.054 Uiso 1 1 calc R
C64 C -0.0091(7) 0.4443(5) 0.4029(4) 0.0544(19) Uani 1 1 d .
H64 H -0.0249 0.4219 0.4570 0.065 Uiso 1 1 calc R
C73 C 1.8119(8) 0.9999(5) -0.6904(4) 0.0550(19) Uani 1 1 d .
H73 H 1.7512 0.9746 -0.7118 0.066 Uiso 1 1 calc R
C51 C 0.5419(6) 0.5196(4) 0.2668(3) 0.0416(16) Uani 1 1 d .
H51 H 0.6198 0.4886 0.2545 0.050 Uiso 1 1 calc R
C70 C 1.9867(9) 1.0732(5) -0.6265(4) 0.073(2) Uani 1 1 d .
H70 H 2.0464 1.0986 -0.6047 0.087 Uiso 1 1 calc R
C3 C 0.2773(8) 0.2774(4) 0.5740(4) 0.0471(17) Uani 1 1 d .
C68 C 2.0238(8) 1.0896(5) -0.7044(4) 0.060(2) Uani 1 1 d .
H68 H 2.1082 1.1257 -0.7348 0.072 Uiso 1 1 calc R
C71 C 1.8618(9) 1.0193(5) -0.5808(4) 0.064(2) Uani 1 1 d .
H71 H 1.8378 1.0077 -0.5283 0.077 Uiso 1 1 calc R
C18 C -0.6627(8) -0.0640(5) 1.3905(4) 0.062(2) Uani 1 1 d .
H18 H -0.6601 -0.0385 1.4255 0.075 Uiso 1 1 calc R
C32 C 1.4754(8) 0.8102(6) -0.3678(4) 0.077(3) Uani 1 1 d .
H32 H 1.4449 0.8401 -0.4157 0.093 Uiso 1 1 calc R
C72 C 1.7760(8) 0.9840(5) -0.6131(4) 0.070(2) Uani 1 1 d .
H72 H 1.6911 0.9482 -0.5829 0.084 Uiso 1 1 calc R

loop_
_atom_site_aniso_label
_atom_site_aniso_U_11
_atom_site_aniso_U_22
_atom_site_aniso_U_33
_atom_site_aniso_U_23
_atom_site_aniso_U_13
_atom_site_aniso_U_12
C16 0.023(3) 0.036(4) 0.026(3) -0.008(3) -0.005(3) 0.005(3)
S1 0.0206(7) 0.0318(9) 0.0311(8) -0.0158(7) -0.0042(6) 0.0033(7)
S2 0.0277(8) 0.0322(9) 0.0369(9) -0.0094(7) -0.0023(7) 0.0050(7)
Cl2 0.0545(11) 0.0868(14) 0.0327(9) -0.0249(9) 0.0047(8) -0.0048(11)
Cl1 0.0818(14) 0.0853(15) 0.0390(10) -0.0158(10) 0.0063(10) -0.0257(12)
O4 0.0194(19) 0.035(2) 0.028(2) -0.0085(18) -0.0078(17) 0.0049(18)
O7 0.021(2) 0.032(2) 0.038(2) -0.0169(19) -0.0114(18) -0.0016(18)
O5 0.021(2) 0.039(2) 0.039(2) -0.026(2) -0.0010(17) 0.0051(18)
O6 0.035(2) 0.027(2) 0.041(2) -0.0161(19) -0.0064(19) 0.0019(19)
O2 0.020(2) 0.056(3) 0.041(2) -0.028(2) -0.0099(18) 0.005(2)
N2 0.022(3) 0.034(3) 0.025(3) -0.012(2) -0.008(2) 0.007(2)
F1 0.065(3) 0.083(3) 0.033(2) -0.013(2) 0.007(2) -0.010(2)
O3 0.028(2) 0.050(3) 0.035(2) -0.015(2) -0.008(2) 0.001(2)
O1 0.026(2) 0.035(2) 0.040(2) -0.017(2) -0.0093(19) 0.0051(19)
N1 0.024(3) 0.032(3) 0.031(3) -0.017(2) -0.006(2) 0.005(2)
O9 0.031(2) 0.041(2) 0.044(2) -0.022(2) -0.0210(19) 0.012(2)
C42 0.015(3) 0.028(3) 0.032(3) -0.014(3) -0.002(2) 0.004(3)
C10 0.033(3) 0.031(3) 0.027(3) -0.010(3) -0.002(3) 0.009(3)
C41 0.018(3) 0.026(3) 0.036(3) -0.013(3) -0.009(3) 0.005(3)
O10 0.028(2) 0.072(3) 0.052(3) 0.005(3) -0.012(2) -0.010(2)
C44 0.018(3) 0.030(3) 0.039(3) -0.018(3) 0.000(3) 0.000(3)
C15 0.024(3) 0.036(4) 0.032(3) -0.019(3) -0.004(3) 0.004(3)
C40 0.027(3) 0.038(4) 0.023(3) -0.013(3) -0.001(3) 0.001(3)
C37 0.022(3) 0.036(4) 0.039(4) -0.018(3) -0.001(3) 0.000(3)
C39 0.023(3) 0.033(3) 0.038(3) -0.017(3) -0.006(3) -0.001(3)
C67 0.029(3) 0.029(3) 0.044(4) -0.015(3) -0.016(3) 0.007(3)
C46 0.023(3) 0.031(3) 0.026(3) -0.010(3) 0.000(3) -0.005(3)
O8 0.092(4) 0.034(3) 0.051(3) -0.021(2) 0.006(3) 0.014(3)
C13 0.022(3) 0.036(4) 0.038(4) -0.016(3) -0.006(3) 0.002(3)
C6 0.027(3) 0.024(3) 0.031(3) -0.008(3) -0.007(3) 0.003(3)
C14 0.023(3) 0.027(3) 0.038(3) -0.016(3) -0.006(3) 0.005(3)
F2 0.063(3) 0.124(4) 0.047(2) -0.032(3) 0.027(2) -0.039(3)
C45 0.022(3) 0.026(3) 0.034(3) -0.016(3) -0.002(3) -0.002(3)
C8 0.026(3) 0.036(3) 0.031(3) -0.019(3) -0.005(3) 0.005(3)
C49 0.038(4) 0.060(4) 0.020(3) -0.010(3) 0.000(3) -0.008(4)
C9 0.025(3) 0.033(3) 0.031(3) -0.015(3) -0.007(3) 0.004(3)
C11 0.025(3) 0.034(3) 0.044(4) -0.022(3) -0.012(3) 0.015(3)
C43 0.020(3) 0.037(3) 0.016(3) -0.005(3) -0.006(2) 0.004(3)
C21 0.038(4) 0.044(4) 0.036(4) -0.018(3) -0.002(3) -0.004(3)
C12 0.023(3) 0.039(4) 0.032(3) -0.017(3) -0.006(3) 0.007(3)
C61 0.023(3) 0.031(3) 0.027(3) -0.007(3) -0.003(3) -0.002(3)
C7 0.033(3) 0.018(3) 0.037(4) -0.012(3) -0.005(3) 0.005(3)
C38 0.026(3) 0.027(3) 0.032(3) -0.015(3) 0.000(3) 0.000(3)
C66 0.033(3) 0.047(4) 0.031(3) -0.012(3) -0.007(3) 0.011(3)
C47 0.028(3) 0.044(4) 0.035(3) -0.021(3) -0.007(3) 0.010(3)
C36 0.027(3) 0.040(4) 0.032(3) -0.015(3) -0.004(3) 0.001(3)
C48 0.034(4) 0.050(4) 0.041(4) -0.025(3) -0.001(3) 0.008(3)
C33 0.044(4) 0.077(5) 0.039(4) -0.023(4) 0.016(4) -0.023(4)
C35 0.033(4) 0.043(4) 0.044(4) -0.020(3) -0.001(3) 0.007(3)
C1 0.039(4) 0.059(5) 0.041(4) -0.016(4) -0.007(3) -0.006(4)
C4 0.029(4) 0.056(5) 0.038(4) 0.000(3) -0.002(3) -0.005(3)
C65 0.044(4) 0.073(5) 0.032(4) -0.019(4) -0.008(3) 0.013(4)
C20 0.044(4) 0.042(4) 0.044(4) -0.010(4) -0.006(3) -0.014(3)
C5 0.039(4) 0.045(4) 0.040(4) -0.014(3) -0.011(3) 0.004(3)
C50 0.044(4) 0.056(5) 0.039(4) -0.012(4) -0.002(3) 0.014(4)
C19 0.038(4) 0.057(5) 0.035(4) -0.016(4) 0.007(3) -0.010(4)
C62 0.035(4) 0.050(4) 0.035(4) -0.010(3) -0.007(3) 0.008(3)
C2 0.057(5) 0.080(6) 0.034(4) -0.020(4) -0.009(4) -0.013(4)
C63 0.053(4) 0.057(5) 0.037(4) -0.001(4) -0.014(4) 0.005(4)
C17 0.072(5) 0.049(4) 0.036(4) -0.018(4) 0.017(4) -0.012(4)
C31 0.030(4) 0.094(6) 0.037(4) -0.009(4) 0.001(3) -0.019(4)
C34 0.029(4) 0.045(4) 0.054(4) -0.019(4) 0.006(3) -0.002(3)
C64 0.052(4) 0.072(5) 0.030(4) -0.012(4) -0.008(3) -0.009(4)
C73 0.055(5) 0.074(5) 0.038(4) -0.027(4) -0.002(4) -0.011(4)
C51 0.036(4) 0.054(4) 0.035(4) -0.018(3) -0.008(3) 0.014(3)
C70 0.074(6) 0.087(6) 0.060(5) -0.032(5) -0.017(5) -0.013(5)
C3 0.050(4) 0.044(4) 0.034(4) -0.005(3) 0.002(4) 0.005(4)
C68 0.052(5) 0.074(5) 0.052(5) -0.021(4) -0.013(4) -0.007(4)
C71 0.077(6) 0.081(6) 0.040(4) -0.029(4) -0.012(4) -0.001(5)
C18 0.081(6) 0.063(5) 0.040(4) -0.024(4) 0.007(4) -0.021(5)
C32 0.044(5) 0.127(8) 0.039(4) -0.016(5) -0.001(4) -0.025(5)
C72 0.059(5) 0.093(6) 0.054(5) -0.032(5) 0.008(4) -0.017(5)

loop_
_atom_type_symbol
_atom_type_description
_atom_type_scat_dispersion_real
_atom_type_scat_dispersion_imag
_atom_type_scat_source
C C 0.0033 0.0016 'International Tables Vol C Tables 4.2.6.8 and 6.1.1.4'
H H 0.0000 0.0000 'International Tables Vol C Tables 4.2.6.8 and 6.1.1.4'
N N 0.0061 0.0033 'International Tables Vol C Tables 4.2.6.8 and 6.1.1.4'
O O 0.0106 0.0060 'International Tables Vol C Tables 4.2.6.8 and 6.1.1.4'
F F 0.0171 0.0103 'International Tables Vol C Tables 4.2.6.8 and 6.1.1.4'
S S 0.1246 0.1234 'International Tables Vol C Tables 4.2.6.8 and 6.1.1.4'
Cl Cl 0.1484 0.1585 'International Tables Vol C Tables 4.2.6.8 and 6.1.1.4'

loop_
_geom_angle_atom_site_label_1
_geom_angle_atom_site_label_2
_geom_angle_atom_site_label_3
_geom_angle
C17 C16 C21 116.1(5)
C17 C16 C15 124.2(5)
C21 C16 C15 119.6(5)
O6 S1 O5 113.8(2)
O6 S1 O7 112.2(2)
O5 S1 O7 112.0(2)
O6 S1 C61 106.3(2)
O5 S1 C61 106.7(2)
O7 S1 C61 105.0(2)
O8 S2 O10 113.9(3)
O8 S2 O9 111.0(3)
O10 S2 O9 113.0(2)
O8 S2 C67 107.2(3)
O10 S2 C67 106.1(3)
O9 S2 C67 104.9(2)
C45 N2 C41 111.1(4)
C45 N2 C40 111.4(4)
C41 N2 C40 113.8(4)
C14 N1 C10 112.4(4)
C14 N1 C11 111.0(4)
C10 N1 C11 109.7(4)
C41 C42 C43 111.2(4)
N1 C10 C9 113.9(4)
N2 C41 C42 110.6(4)
C43 C44 C45 112.9(4)
O2 C15 C12 111.0(4)
O2 C15 C16 110.1(4)
C12 C15 C16 112.9(4)
O2 C15 C13 104.9(4)
C12 C15 C13 107.6(5)
C16 C15 C13 110.0(4)
C39 C40 N2 110.3(4)
O3 C37 C36 119.7(5)
O3 C37 C38 121.2(5)
C36 C37 C38 119.0(5)
C40 C39 C38 111.7(4)
C68 C67 C73 119.3(6)
C68 C67 S2 119.9(5)
C73 C67 S2 120.8(4)
C51 C46 C47 116.9(5)
C51 C46 C43 123.0(5)
C47 C46 C43 119.8(5)
C14 C13 C15 113.7(4)
C5 C6 C1 118.2(5)
C5 C6 C7 119.3(5)
C1 C6 C7 122.5(5)
N1 C14 C13 112.3(4)
N2 C45 C44 110.3(4)
C7 C8 C9 114.3(4)
C48 C49 C50 121.4(5)
C48 C49 Cl2 119.2(5)
C50 C49 Cl2 119.4(5)
C10 C9 C8 109.3(4)
C12 C11 N1 112.1(4)
O4 C43 C44 105.9(4)
O4 C43 C42 108.6(4)
C44 C43 C42 110.4(4)
O4 C43 C46 110.7(4)
C44 C43 C46 107.4(4)
C42 C43 C46 113.6(4)
C20 C21 C16 122.8(6)
C11 C12 C15 110.6(4)
C66 C61 C62 119.6(5)
C66 C61 S1 120.6(4)
C62 C61 S1 119.7(5)
O1 C7 C6 119.8(5)
O1 C7 C8 120.2(5)
C6 C7 C8 119.9(5)
C37 C38 C39 113.2(4)
C65 C66 C61 121.7(5)
C48 C47 C46 122.1(5)
C35 C36 C31 118.6(5)
C35 C36 C37 118.8(5)
C31 C36 C37 122.6(5)
C49 C48 C47 118.9(6)
C34 C33 F2 118.5(6)
C34 C33 C32 122.6(6)
F2 C33 C32 118.9(7)
C36 C35 C34 121.3(6)
C2 C1 C6 121.1(6)
C3 C4 C5 118.4(6)
C66 C65 C64 118.5(6)
C19 C20 C21 118.9(6)
C6 C5 C4 121.0(6)
C49 C50 C51 117.6(6)
C20 C19 C18 120.7(6)
C20 C19 Cl1 119.0(5)
C18 C19 Cl1 120.3(5)
C61 C62 C63 120.1(6)
C3 C2 C1 118.0(6)
C62 C63 C64 118.8(6)
C18 C17 C16 121.7(6)
C32 C31 C36 120.0(6)
C33 C34 C35 118.1(6)
C65 C64 C63 121.3(6)
C72 C73 C67 120.7(6)
C46 C51 C50 123.0(6)
C68 C70 C71 120.6(7)
C4 C3 C2 123.3(6)
C4 C3 F1 118.4(6)
C2 C3 F1 118.3(6)
C67 C68 C70 119.6(7)
C72 C71 C70 119.0(7)
C17 C18 C19 119.7(6)
C33 C32 C31 119.3(7)
C71 C72 C73 120.8(7)

loop_
_geom_bond_atom_site_label_1
_geom_bond_atom_site_label_2
_geom_bond_distance
C16 C17 1.383(8)
C16 C21 1.393(8)
C16 C15 1.520(7)
S1 O6 1.446(4)
S1 O5 1.460(3)
S1 O7 1.471(3)
S1 C61 1.761(5)
S2 O8 1.447(4)
S2 O10 1.442(4)
S2 O9 1.454(3)
S2 C67 1.763(6)
Cl2 C49 1.736(6)
Cl1 C19 1.747(6)
O4 C43 1.424(5)
O2 C15 1.421(6)
N2 C45 1.498(6)
N2 C41 1.494(6)
N2 C40 1.516(6)
F1 C3 1.363(6)
O3 C37 1.217(6)
O1 C7 1.228(6)
N1 C14 1.483(7)
N1 C10 1.497(7)
N1 C11 1.505(6)
C42 C41 1.508(6)
C42 C43 1.532(7)
C10 C9 1.505(6)
C44 C43 1.511(7)
C44 C45 1.530(7)
C15 C12 1.521(7)
C15 C13 1.538(7)
C40 C39 1.512(6)
C37 C36 1.488(7)
C37 C38 1.504(7)
C39 C38 1.522(7)
C67 C68 1.360(8)
C67 C73 1.370(8)
C46 C51 1.374(7)
C46 C47 1.393(7)
C46 C43 1.527(7)
C13 C14 1.503(7)
C6 C5 1.378(7)
C6 C1 1.386(7)
C6 C7 1.483(7)
F2 C33 1.359(7)
C8 C7 1.510(7)
C8 C9 1.518(6)
C49 C48 1.373(7)
C49 C50 1.387(8)
C11 C12 1.502(7)
C21 C20 1.375(7)
C61 C66 1.377(7)
C61 C62 1.380(7)
C66 C65 1.369(7)
C47 C48 1.383(7)
C36 C35 1.385(7)
C36 C31 1.386(7)
C33 C34 1.352(8)
C33 C32 1.365(9)
C35 C34 1.391(7)
C1 C2 1.380(8)
C4 C3 1.348(8)
C4 C5 1.381(8)
C65 C64 1.385(8)
C20 C19 1.352(8)
C50 C51 1.394(7)
C19 C18 1.375(9)
C62 C63 1.393(8)
C2 C3 1.356(8)
C63 C64 1.389(8)
C17 C18 1.378(8)
C31 C32 1.386(8)
C73 C72 1.375(8)
C70 C68 1.385(9)
C70 C71 1.382(9)
C71 C72 1.338(9)
